data_7109274
loop_
_publ_author_name
'Maria Gonzalez-Esguevillas'
'Javier Adrio'
'Juan C. Carretero'

_publ_section_title
;
 Enantioselective synthesis of 4-aminopyrrolidine-2,4-dicarboxylate
 derivatives via Ag-catalyzed cycloaddition of azomethine ylides with
 alkylidene azlactones
;
_journal_name_full Chem.Commun.
_journal_page_first 4649
_journal_paper_doi 10.1039/c3cc41663a
_journal_volume 49
_journal_year 2013
_chemical_formula_sum 'C27 H25 Br N2 O5'
_chemical_formula_weight 537.40
_chemical_name_systematic
;
?
;
_space_group_IT_number 170
_symmetry_cell_setting hexagonal
_symmetry_space_group_name_Hall 'P 65'
_symmetry_space_group_name_H-M 'P 65'
_atom_sites_solution_hydrogens geom
_atom_sites_solution_primary direct
_atom_sites_solution_secondary difmap
_audit_creation_method SHELXL-97
_cell_angle_alpha 90.00
_cell_angle_beta 90.00
_cell_angle_gamma 120.00
_cell_formula_units_Z 6
_cell_length_a 14.0226(2)
_cell_length_b 14.0226(2)
_cell_length_c 22.0805(8)
_cell_measurement_reflns_used 5784
_cell_measurement_temperature 298(2)
_cell_measurement_theta_max 65.83
_cell_measurement_theta_min 3.64
_cell_volume 3760.08(16)
_computing_cell_refinement 'Bruker SMART'
_computing_data_collection 'Bruker SMART'
_computing_data_reduction 'Bruker SAINT'
_computing_molecular_graphics 'Bruker SHELXTL'
_computing_publication_material 'Bruker SHELXTL'
_computing_structure_refinement 'SHELXL-97 (Sheldrick, 1997)'
_computing_structure_solution 'SHELXS-97 (Sheldrick, 1990)'
_diffrn_ambient_temperature 298(2)
_diffrn_measured_fraction_theta_full 0.974
_diffrn_measured_fraction_theta_max 0.974
_diffrn_measurement_device_type 'CCD area detector'
_diffrn_measurement_method 'phi and omega scans'
_diffrn_radiation_monochromator graphite
_diffrn_radiation_source 'fine-focus sealed tube'
_diffrn_radiation_type CuK\a
_diffrn_radiation_wavelength 1.54178
_diffrn_reflns_av_R_equivalents 0.0387
_diffrn_reflns_av_sigmaI/netI 0.0311
_diffrn_reflns_limit_h_max 14
_diffrn_reflns_limit_h_min -16
_diffrn_reflns_limit_k_max 16
_diffrn_reflns_limit_k_min -16
_diffrn_reflns_limit_l_max 25
_diffrn_reflns_limit_l_min -22
_diffrn_reflns_number 20231
_diffrn_reflns_theta_full 67.18
_diffrn_reflns_theta_max 67.18
_diffrn_reflns_theta_min 3.64
_exptl_absorpt_coefficient_mu 2.571
_exptl_absorpt_correction_type none
_exptl_crystal_density_diffrn 1.424
_exptl_crystal_density_meas 0
_exptl_crystal_density_method 'not measured'
_exptl_crystal_F_000 1656
_refine_diff_density_max 0.306
_refine_diff_density_min -0.468
_refine_diff_density_rms 0.035
_refine_ls_abs_structure_details 'Flack H D (1983), Acta Cryst. A39, 876-881'
_refine_ls_abs_structure_Flack -0.008(15)
_refine_ls_extinction_method none
_refine_ls_goodness_of_fit_ref 1.037
_refine_ls_matrix_type full
_refine_ls_number_parameters 330
_refine_ls_number_reflns 3617
_refine_ls_number_restraints 1
_refine_ls_restrained_S_all 1.037
_refine_ls_R_factor_all 0.0347
_refine_ls_R_factor_gt 0.0308
_refine_ls_shift/su_max 0.000
_refine_ls_shift/su_mean 0.000
_refine_ls_structure_factor_coef Fsqd
_refine_ls_weighting_details 'calc w=1/[\s^2^(Fo^2^)+(0.0400P)^2^+0.6471P] where P=(Fo^2^+2Fc^2^)/3'
_refine_ls_weighting_scheme calc
_refine_ls_wR_factor_gt 0.0744
_refine_ls_wR_factor_ref 0.0769
_reflns_number_gt 3333
_reflns_number_total 3617
_reflns_threshold_expression >2sigma(I)
_cod_data_source_file c3cc41663a.txt
_cod_data_source_block 170fin
_cod_original_cell_volume 3760.07(16)
_cod_original_sg_symbol_H-M P6(5)
_cod_database_code 7109274

loop_
_symmetry_equiv_pos_as_xyz
'x, y, z'
'-y, x-y, z+2/3'
'-x+y, -x, z+1/3'
'-x, -y, z+1/2'
'y, -x+y, z+1/6'
'x-y, x, z+5/6'

loop_
_atom_site_label
_atom_site_type_symbol
_atom_site_fract_x
_atom_site_fract_y
_atom_site_fract_z
_atom_site_U_iso_or_equiv
_atom_site_adp_type
_atom_site_occupancy
_atom_site_symmetry_multiplicity
_atom_site_calc_flag
_atom_site_refinement_flags
Br1 Br 0.84835(3) 0.62052(3) 0.10354(2) 0.07547(15) Uani 1 1 d .
O1 O 0.3965(2) 0.7546(2) 0.15634(15) 0.0856(9) Uani 1 1 d .
O2 O 0.2143(3) 0.6843(2) 0.14784(17) 0.0862(9) Uani 1 1 d .
O3 O 0.33090(19) 0.57585(17) 0.05455(11) 0.0555(5) Uani 1 1 d .
O4 O 0.36362(19) 0.43828(17) 0.03480(9) 0.0510(5) Uani 1 1 d .
O5 O 0.10679(17) 0.29975(16) 0.04867(10) 0.0469(5) Uani 1 1 d .
N1 N 0.3642(2) 0.5601(2) 0.20958(14) 0.0574(7) Uani 1 1 d .
H1N H 0.4116 0.6006 0.2365 0.069 Uiso 1 1 calc R
N2 N 0.22717(17) 0.31335(16) 0.12087(10) 0.0351(5) Uani 1 1 d .
H2N H 0.2481 0.2783 0.1443 0.042 Uiso 1 1 calc R
C1 C 0.5249(2) 0.4355(2) 0.16030(15) 0.0460(7) Uani 1 1 d .
H1 H 0.4791 0.3650 0.1753 0.055 Uiso 1 1 calc R
C2 C 0.6324(2) 0.4669(3) 0.14411(16) 0.0530(7) Uani 1 1 d .
H2 H 0.6591 0.4185 0.1483 0.064 Uiso 1 1 calc R
C3 C 0.6988(2) 0.5723(2) 0.12162(15) 0.0517(7) Uani 1 1 d .
C4 C 0.6607(2) 0.6436(2) 0.11486(16) 0.0537(8) Uani 1 1 d .
H4 H 0.7066 0.7139 0.0996 0.064 Uiso 1 1 calc R
C5 C 0.5531(2) 0.6115(2) 0.13084(15) 0.0505(7) Uani 1 1 d .
H5 H 0.5267 0.6600 0.1257 0.061 Uiso 1 1 calc R
C6 C 0.4848(2) 0.5074(2) 0.15448(13) 0.0395(6) Uani 1 1 d .
C7 C 0.3696(2) 0.4727(2) 0.17676(13) 0.0420(6) Uani 1 1 d .
C8 C 0.2716(2) 0.5715(2) 0.19235(15) 0.0471(7) Uani 1 1 d .
C9 C 0.1955(2) 0.4694(2) 0.15359(14) 0.0416(6) Uani 1 1 d .
C10 C 0.2752(2) 0.4308(2) 0.12804(13) 0.0364(5) Uani 1 1 d .
C11 C 0.1010(2) 0.3867(2) 0.19184(15) 0.0477(7) Uani 1 1 d .
C12 C 0.1173(3) 0.3436(3) 0.24448(19) 0.0660(10) Uani 1 1 d .
H12 H 0.1880 0.3590 0.2543 0.079 Uiso 1 1 calc R
C13 C 0.0306(4) 0.2779(3) 0.2831(2) 0.0865(14) Uani 1 1 d .
H13 H 0.0433 0.2485 0.3179 0.104 Uiso 1 1 calc R
C14 C -0.0734(4) 0.2568(4) 0.2697(3) 0.1016(18) Uani 1 1 d .
H14 H -0.1314 0.2141 0.2957 0.122 Uiso 1 1 calc R
C15 C -0.0921(3) 0.2982(6) 0.2183(3) 0.115(2) Uani 1 1 d .
H15 H -0.1631 0.2829 0.2091 0.138 Uiso 1 1 calc R
C16 C -0.0047(3) 0.3641(4) 0.1788(2) 0.0838(14) Uani 1 1 d .
H16 H -0.0181 0.3925 0.1438 0.101 Uiso 1 1 calc R
C17 C 0.3042(3) 0.6805(3) 0.16225(17) 0.0612(9) Uani 1 1 d .
C18 C 0.2321(6) 0.7872(4) 0.1214(3) 0.131(2) Uani 1 1 d .
H18A H 0.2756 0.8028 0.0853 0.197 Uiso 1 1 calc R
H18B H 0.2701 0.8460 0.1499 0.197 Uiso 1 1 calc R
H18C H 0.1624 0.7806 0.1115 0.197 Uiso 1 1 calc R
C19 C 0.3236(2) 0.4897(2) 0.06807(13) 0.0400(6) Uani 1 1 d .
C20 C 0.4232(4) 0.4948(4) -0.0194(2) 0.0873(14) Uani 1 1 d .
H20A H 0.3719 0.4871 -0.0504 0.131 Uiso 1 1 calc R
H20B H 0.4665 0.4634 -0.0331 0.131 Uiso 1 1 calc R
H20C H 0.4708 0.5715 -0.0105 0.131 Uiso 1 1 calc R
C21 C 0.1499(2) 0.2572(2) 0.07812(12) 0.0368(6) Uani 1 1 d .
C22 C 0.1210(2) 0.1402(2) 0.06994(12) 0.0382(6) Uani 1 1 d .
C23 C 0.2011(3) 0.1094(2) 0.07559(15) 0.0497(7) Uani 1 1 d .
H23 H 0.2733 0.1619 0.0852 0.060 Uiso 1 1 calc R
C24 C 0.1732(4) 0.0014(3) 0.0670(2) 0.0700(10) Uani 1 1 d .
H24 H 0.2268 -0.0188 0.0705 0.084 Uiso 1 1 calc R
C25 C 0.0674(4) -0.0763(3) 0.05328(19) 0.0724(10) Uani 1 1 d .
H25 H 0.0492 -0.1491 0.0476 0.087 Uiso 1 1 calc R
C26 C -0.0116(3) -0.0477(3) 0.04792(19) 0.0692(10) Uani 1 1 d .
H26 H -0.0837 -0.1014 0.0390 0.083 Uiso 1 1 calc R
C27 C 0.0143(3) 0.0613(2) 0.05564(15) 0.0521(7) Uani 1 1 d .
H27 H -0.0398 0.0807 0.0512 0.062 Uiso 1 1 calc R
H7 H 0.350(2) 0.408(3) 0.2059(15) 0.041(8) Uiso 1 1 d .
H8 H 0.233(2) 0.572(2) 0.2321(15) 0.042(8) Uiso 1 1 d .
H9 H 0.168(2) 0.487(2) 0.1194(16) 0.045(8) Uiso 1 1 d .

loop_
_atom_site_aniso_label
_atom_site_aniso_U_11
_atom_site_aniso_U_22
_atom_site_aniso_U_33
_atom_site_aniso_U_23
_atom_site_aniso_U_13
_atom_site_aniso_U_12
Br1 0.04401(18) 0.0594(2) 0.1060(3) -0.0204(2) 0.01838(19) 0.01315(16)
O1 0.0808(18) 0.0419(13) 0.101(2) 0.0013(13) 0.0188(16) 0.0058(13)
O2 0.098(2) 0.0478(13) 0.123(2) 0.0079(14) -0.0051(18) 0.0449(14)
O3 0.0658(13) 0.0433(11) 0.0619(14) 0.0150(10) 0.0062(11) 0.0307(10)
O4 0.0664(13) 0.0485(11) 0.0416(11) 0.0107(9) 0.0144(10) 0.0313(10)
O5 0.0563(11) 0.0424(10) 0.0496(11) -0.0019(9) -0.0141(9) 0.0302(9)
N1 0.0517(14) 0.0565(15) 0.0614(17) -0.0245(13) -0.0113(12) 0.0250(13)
N2 0.0397(11) 0.0302(10) 0.0366(12) 0.0014(9) -0.0050(9) 0.0183(9)
C1 0.0388(14) 0.0361(14) 0.0566(19) 0.0050(13) 0.0013(12) 0.0138(12)
C2 0.0456(15) 0.0441(16) 0.070(2) -0.0021(14) 0.0009(14) 0.0233(13)
C3 0.0428(15) 0.0420(15) 0.0579(19) -0.0119(13) 0.0021(13) 0.0119(12)
C4 0.0505(16) 0.0340(13) 0.063(2) 0.0017(13) 0.0095(15) 0.0111(12)
C5 0.0472(15) 0.0347(14) 0.065(2) 0.0048(13) 0.0025(14) 0.0167(12)
C6 0.0380(13) 0.0318(13) 0.0437(15) -0.0012(11) -0.0029(11) 0.0137(11)
C7 0.0389(14) 0.0400(14) 0.0435(16) -0.0022(12) -0.0010(11) 0.0169(11)
C8 0.0474(15) 0.0369(14) 0.0553(19) -0.0056(13) 0.0067(14) 0.0197(12)
C9 0.0404(14) 0.0379(14) 0.0483(17) -0.0035(12) -0.0009(12) 0.0208(12)
C10 0.0366(12) 0.0316(12) 0.0406(14) 0.0005(10) -0.0007(11) 0.0169(10)
C11 0.0395(14) 0.0390(14) 0.0586(19) -0.0111(13) 0.0063(13) 0.0150(12)
C12 0.063(2) 0.058(2) 0.081(3) 0.0215(18) 0.0266(18) 0.0337(17)
C13 0.101(3) 0.060(2) 0.091(3) 0.022(2) 0.047(3) 0.035(2)
C14 0.065(3) 0.087(3) 0.104(4) -0.020(3) 0.037(3) 0.002(2)
C15 0.0362(19) 0.168(5) 0.089(4) -0.037(4) 0.008(2) 0.011(2)
C16 0.0395(18) 0.120(4) 0.071(3) -0.027(2) -0.0037(17) 0.024(2)
C17 0.072(2) 0.0361(15) 0.070(2) -0.0052(15) 0.0079(18) 0.0225(16)
C18 0.188(6) 0.065(3) 0.165(6) 0.010(3) -0.025(5) 0.082(4)
C19 0.0412(14) 0.0347(13) 0.0432(16) 0.0026(11) -0.0013(11) 0.0183(11)
C20 0.116(4) 0.082(3) 0.066(3) 0.032(2) 0.048(3) 0.052(3)
C21 0.0390(13) 0.0350(13) 0.0361(14) 0.0010(10) -0.0005(11) 0.0183(11)
C22 0.0465(14) 0.0328(12) 0.0322(14) 0.0022(10) -0.0004(11) 0.0174(11)
C23 0.0589(18) 0.0433(15) 0.0532(18) -0.0064(13) -0.0076(14) 0.0302(14)
C24 0.094(3) 0.056(2) 0.077(2) -0.0070(18) -0.010(2) 0.051(2)
C25 0.105(3) 0.0388(17) 0.072(2) -0.0060(16) -0.005(2) 0.0349(19)
C26 0.070(2) 0.0415(17) 0.068(2) -0.0073(16) -0.0104(18) 0.0067(16)
C27 0.0530(17) 0.0425(15) 0.0522(18) -0.0022(13) -0.0099(14) 0.0175(14)

loop_
_atom_type_symbol
_atom_type_description
_atom_type_scat_dispersion_real
_atom_type_scat_dispersion_imag
_atom_type_scat_source
C C 0.0181 0.0091 'International Tables Vol C Tables 4.2.6.8 and 6.1.1.4'
H H 0.0000 0.0000 'International Tables Vol C Tables 4.2.6.8 and 6.1.1.4'
N N 0.0311 0.0180 'International Tables Vol C Tables 4.2.6.8 and 6.1.1.4'
O O 0.0492 0.0322 'International Tables Vol C Tables 4.2.6.8 and 6.1.1.4'
Br Br -0.6763 1.2805 'International Tables Vol C Tables 4.2.6.8 and 6.1.1.4'

loop_
_geom_angle_atom_site_label_1
_geom_angle_atom_site_label_2
_geom_angle_atom_site_label_3
_geom_angle
C17 O2 C18 116.1(4)
C19 O4 C20 116.3(3)
C8 N1 C7 113.0(2)
C8 N1 H1N 123.5
C7 N1 H1N 123.5
C21 N2 C10 121.5(2)
C21 N2 H2N 119.3
C10 N2 H2N 119.3
C6 C1 C2 121.1(3)
C6 C1 H1 119.4
C2 C1 H1 119.4
C3 C2 C1 118.3(3)
C3 C2 H2 120.9
C1 C2 H2 120.9
C4 C3 C2 121.5(3)
C4 C3 Br1 119.1(2)
C2 C3 Br1 119.3(2)
C3 C4 C5 119.8(3)
C3 C4 H4 120.1
C5 C4 H4 120.1
C4 C5 C6 120.3(3)
C4 C5 H5 119.8
C6 C5 H5 119.8
C1 C6 C5 118.9(3)
C1 C6 C7 119.4(2)
C5 C6 C7 121.7(2)
N1 C7 C6 112.7(2)
N1 C7 C10 105.4(2)
C6 C7 C10 117.4(2)
N1 C7 H7 108.8(17)
C6 C7 H7 105.1(17)
C10 C7 H7 107.1(17)
N1 C8 C17 113.3(3)
N1 C8 C9 106.7(2)
C17 C8 C9 114.3(3)
N1 C8 H8 106.1(17)
C17 C8 H8 105.3(16)
C9 C8 H8 110.9(16)
C11 C9 C8 109.6(2)
C11 C9 C10 116.1(2)
C8 C9 C10 103.7(2)
C11 C9 H9 109.3(18)
C8 C9 H9 112.5(18)
C10 C9 H9 105.6(19)
N2 C10 C19 110.5(2)
N2 C10 C9 115.3(2)
C19 C10 C9 109.0(2)
N2 C10 C7 109.1(2)
C19 C10 C7 109.1(2)
C9 C10 C7 103.7(2)
C12 C11 C16 117.9(3)
C12 C11 C9 122.2(3)
C16 C11 C9 119.3(3)
C11 C12 C13 121.7(4)
C11 C12 H12 119.1
C13 C12 H12 119.1
C14 C13 C12 119.6(5)
C14 C13 H13 120.2
C12 C13 H13 120.2
C15 C14 C13 120.1(4)
C15 C14 H14 119.9
C13 C14 H14 119.9
C14 C15 C16 120.5(5)
C14 C15 H15 119.8
C16 C15 H15 119.8
C11 C16 C15 120.2(5)
C11 C16 H16 119.9
C15 C16 H16 119.9
O1 C17 O2 125.2(3)
O1 C17 C8 125.1(3)
O2 C17 C8 109.4(3)
O2 C18 H18A 109.5
O2 C18 H18B 109.5
H18A C18 H18B 109.5
O2 C18 H18C 109.5
H18A C18 H18C 109.5
H18B C18 H18C 109.5
O3 C19 O4 124.1(3)
O3 C19 C10 123.5(3)
O4 C19 C10 112.2(2)
O4 C20 H20A 109.5
O4 C20 H20B 109.5
H20A C20 H20B 109.5
O4 C20 H20C 109.5
H20A C20 H20C 109.5
H20B C20 H20C 109.5
O5 C21 N2 122.2(2)
O5 C21 C22 122.8(2)
N2 C21 C22 115.0(2)
C27 C22 C23 119.3(3)
C27 C22 C21 119.9(3)
C23 C22 C21 120.8(2)
C24 C23 C22 119.9(3)
C24 C23 H23 120.1
C22 C23 H23 120.1
C25 C24 C23 120.4(4)
C25 C24 H24 119.8
C23 C24 H24 119.8
C26 C25 C24 120.4(3)
C26 C25 H25 119.8
C24 C25 H25 119.8
C25 C26 C27 120.6(3)
C25 C26 H26 119.7
C27 C26 H26 119.7
C22 C27 C26 119.4(3)
C22 C27 H27 120.3
C26 C27 H27 120.3

loop_
_geom_bond_atom_site_label_1
_geom_bond_atom_site_label_2
_geom_bond_distance
Br1 C3 1.897(3)
O1 C17 1.194(4)
O2 C17 1.327(5)
O2 C18 1.458(5)
O3 C19 1.198(3)
O4 C19 1.334(4)
O4 C20 1.447(4)
O5 C21 1.227(3)
N1 C8 1.436(4)
N1 C7 1.458(4)
N1 H1N 0.8600
N2 C21 1.353(3)
N2 C10 1.442(3)
N2 H2N 0.8600
C1 C6 1.384(4)
C1 C2 1.390(4)
C1 H1 0.9300
C2 C3 1.386(5)
C2 H2 0.9300
C3 C4 1.357(4)
C4 C5 1.387(4)
C4 H4 0.9300
C5 C6 1.387(4)
C5 H5 0.9300
C6 C7 1.516(4)
C7 C10 1.574(4)
C7 H7 1.03(3)
C8 C17 1.513(4)
C8 C9 1.547(4)
C8 H8 1.03(3)
C9 C11 1.510(4)
C9 C10 1.570(4)
C9 H9 0.94(3)
C10 C19 1.528(4)
C11 C12 1.381(5)
C11 C16 1.381(5)
C12 C13 1.391(5)
C12 H12 0.9300
C13 C14 1.369(7)
C13 H13 0.9300
C14 C15 1.357(9)
C14 H14 0.9300
C15 C16 1.409(7)
C15 H15 0.9300
C16 H16 0.9300
C18 H18A 0.9600
C18 H18B 0.9600
C18 H18C 0.9600
C20 H20A 0.9600
C20 H20B 0.9600
C20 H20C 0.9600
C21 C22 1.491(4)
C22 C27 1.381(4)
C22 C23 1.396(4)
C23 C24 1.374(5)
C23 H23 0.9300
C24 C25 1.366(6)
C24 H24 0.9300
C25 C26 1.359(6)
C25 H25 0.9300
C26 C27 1.393(5)
C26 H26 0.9300
C27 H27 0.9300
